data_4332432
loop_
_publ_author_name
'Jiang, Hai-Long'
'Mao, Jiang-Gao'

_publ_section_title
;
 New Members in the Nin+1(QO3)nX2Family:&#x00A0; Unusual 3D Network Based
 on Ni4ClO3Cubane-like Clusters in Ni7(TeO3)6Cl2
;
_journal_issue 19
_journal_name_full 'Inorganic Chemistry'
_journal_page_first 7593
_journal_page_last 7599
_journal_paper_doi 10.1021/ic060356x
_journal_volume 45
_journal_year 2006
_chemical_formula_sum 'Cl2 Ni7 O18 Te6'
_chemical_formula_weight 1535.47
_chemical_name_systematic
; 
 ? 
;
_space_group_IT_number 148
_symmetry_cell_setting trigonal
_symmetry_space_group_name_Hall '-R 3'
_symmetry_space_group_name_H-M 'R -3 :H'
_atom_sites_solution_hydrogens geom
_atom_sites_solution_primary direct
_atom_sites_solution_secondary difmap
_audit_creation_method SHELXL-97
_cell_angle_alpha 90.00
_cell_angle_beta 90.00
_cell_angle_gamma 120.00
_cell_formula_units_Z 3
_cell_length_a 11.151(4)
_cell_length_b 11.151(4)
_cell_length_c 13.450(6)
_cell_measurement_temperature 293(2)
_cell_volume 1448.4(10)
_computing_structure_refinement 'SHELXL-97 (Sheldrick, 1997)'
_computing_structure_solution 'SHELXS-97 (Sheldrick, 1990)'
_diffrn_ambient_temperature 293(2)
_diffrn_measured_fraction_theta_full 0.999
_diffrn_measured_fraction_theta_max 0.999
_diffrn_measurement_device_type 'Rigaku Mercury CCD'
_diffrn_measurement_method 'narrow frame method'
_diffrn_radiation_monochromator graphite
_diffrn_radiation_source 'fine-focus sealed tube'
_diffrn_radiation_type MoK\a
_diffrn_radiation_wavelength 0.71073
_diffrn_reflns_av_R_equivalents 0.0593
_diffrn_reflns_av_sigmaI/netI 0.0316
_diffrn_reflns_limit_h_max 14
_diffrn_reflns_limit_h_min -14
_diffrn_reflns_limit_k_max 14
_diffrn_reflns_limit_k_min -12
_diffrn_reflns_limit_l_max 17
_diffrn_reflns_limit_l_min -17
_diffrn_reflns_number 3760
_diffrn_reflns_theta_full 27.46
_diffrn_reflns_theta_max 27.46
_diffrn_reflns_theta_min 3.65
_diffrn_standards_decay_% <1.0%
_exptl_absorpt_coefficient_mu 15.926
_exptl_absorpt_correction_T_max 1.0
_exptl_absorpt_correction_T_min 0.557
_exptl_absorpt_correction_type multi-scan
_exptl_crystal_colour green
_exptl_crystal_density_diffrn 5.281
_exptl_crystal_density_method 'not measured'
_exptl_crystal_description brick
_exptl_crystal_F_000 2058
_exptl_crystal_size_max 0.15
_exptl_crystal_size_mid 0.10
_exptl_crystal_size_min 0.08
_refine_diff_density_max 1.282
_refine_diff_density_min -4.069
_refine_diff_density_rms 0.650
_refine_ls_extinction_method none
_refine_ls_goodness_of_fit_ref 1.323
_refine_ls_hydrogen_treatment mixed
_refine_ls_matrix_type full
_refine_ls_number_parameters 51
_refine_ls_number_reflns 739
_refine_ls_number_restraints 0
_refine_ls_restrained_S_all 1.323
_refine_ls_R_factor_all 0.0325
_refine_ls_R_factor_gt 0.0314
_refine_ls_shift/su_max 0.000
_refine_ls_shift/su_mean 0.000
_refine_ls_structure_factor_coef Fsqd
_refine_ls_weighting_details 'calc w=1/[\s^2^(Fo^2^)+(0.0396P)^2^+10.4355P] where P=(Fo^2^+2Fc^2^)/3'
_refine_ls_weighting_scheme calc
_refine_ls_wR_factor_gt 0.0799
_refine_ls_wR_factor_ref 0.0807
_reflns_number_gt 719
_reflns_number_total 739
_reflns_threshold_expression >2sigma(I)
_cod_data_source_file ic060356xsup2.cif
_cod_data_source_block Ni7(TeO3)6Cl2
_cod_depositor_comments
;
The following automatic conversions were performed:

'_exptl_absorpt_correction_type' value 'multi scan' changed to
'multi-scan' according to
/home/saulius/struct/CIF-dictionaries/cif_core.dic dictionary named
'cif_core.dic' version 2.4.2 from 2011-04-26.

Automatic conversion script
Id: cif_fix_values 1891 2012-01-12 08:04:46Z andrius 
;
_cod_original_cell_volume 1448.4(9)
_cod_original_sg_symbol_H-M R-3
_cod_database_code 4332432

loop_
_symmetry_equiv_pos_as_xyz
'x, y, z'
'-y, x-y, z'
'-x+y, -x, z'
'x+2/3, y+1/3, z+1/3'
'-y+2/3, x-y+1/3, z+1/3'
'-x+y+2/3, -x+1/3, z+1/3'
'x+1/3, y+2/3, z+2/3'
'-y+1/3, x-y+2/3, z+2/3'
'-x+y+1/3, -x+2/3, z+2/3'
'-x, -y, -z'
'y, -x+y, -z'
'x-y, x, -z'
'-x+2/3, -y+1/3, -z+1/3'
'y+2/3, -x+y+1/3, -z+1/3'
'x-y+2/3, x+1/3, -z+1/3'
'-x+1/3, -y+2/3, -z+2/3'
'y+1/3, -x+y+2/3, -z+2/3'
'x-y+1/3, x+2/3, -z+2/3'

loop_
_atom_site_label
_atom_site_type_symbol
_atom_site_fract_x
_atom_site_fract_y
_atom_site_fract_z
_atom_site_U_iso_or_equiv
_atom_site_adp_type
_atom_site_occupancy
_atom_site_symmetry_multiplicity
_atom_site_calc_flag
_atom_site_refinement_flags
Ni1 Ni 0.46876(8) 0.85878(8) -0.00977(5) 0.0058(2) Uani 1 1 d .
Ni2 Ni 0.3333 0.6667 0.1667 0.0046(4) Uani 1 6 d S
Te1 Te 0.20569(4) 0.89850(4) 0.10220(3) 0.00561(18) Uani 1 1 d .
Cl1 Cl 0.3333 0.6667 -0.12845(17) 0.0092(5) Uani 1 3 d S
O1 O 0.2837(4) 0.7812(4) 0.0707(3) 0.0052(8) Uani 1 1 d .
O2 O 0.2260(4) 0.9014(4) 0.2409(3) 0.0091(9) Uani 1 1 d .
O3 O 0.3513(5) 1.0728(5) 0.0792(3) 0.0155(10) Uani 1 1 d .

loop_
_atom_site_aniso_label
_atom_site_aniso_U_11
_atom_site_aniso_U_22
_atom_site_aniso_U_33
_atom_site_aniso_U_23
_atom_site_aniso_U_13
_atom_site_aniso_U_12
Ni1 0.0070(4) 0.0054(4) 0.0045(4) 0.0009(3) 0.0004(3) 0.0027(3)
Ni2 0.0054(5) 0.0054(5) 0.0031(8) 0.000 0.000 0.0027(3)
Te1 0.0062(2) 0.0076(2) 0.0044(3) 0.00034(12) 0.00019(12) 0.00453(16)
Cl1 0.0098(7) 0.0098(7) 0.0080(11) 0.000 0.000 0.0049(3)
O1 0.009(2) 0.0059(18) 0.0031(17) -0.0003(14) 0.0001(14) 0.0052(16)
O2 0.014(2) 0.014(2) 0.0034(19) 0.0031(15) 0.0005(15) 0.0099(19)
O3 0.021(2) 0.007(2) 0.017(2) 0.0037(17) 0.0137(19) 0.0063(19)

loop_
_atom_type_symbol
_atom_type_description
_atom_type_scat_dispersion_real
_atom_type_scat_dispersion_imag
_atom_type_scat_source
O O 0.0106 0.0060 'International Tables Vol C Tables 4.2.6.8 and 6.1.1.4'
Cl Cl 0.1484 0.1585 'International Tables Vol C Tables 4.2.6.8 and 6.1.1.4'
Ni Ni 0.3393 1.1124 'International Tables Vol C Tables 4.2.6.8 and 6.1.1.4'
Te Te -0.5308 1.6751 'International Tables Vol C Tables 4.2.6.8 and 6.1.1.4'

loop_
_geom_angle_atom_site_label_1
_geom_angle_atom_site_label_2
_geom_angle_atom_site_label_3
_geom_angle
_geom_angle_site_symmetry_1
_geom_angle_site_symmetry_3
O3 Ni1 O2 88.35(18) 10_675 14_455
O3 Ni1 O2 89.78(18) 10_675 8_664
O2 Ni1 O2 89.81(17) 14_455 8_664
O3 Ni1 O1 91.51(17) 10_675 3_565
O2 Ni1 O1 92.79(16) 14_455 3_565
O2 Ni1 O1 177.12(16) 8_664 3_565
O3 Ni1 O1 176.24(18) 10_675 .
O2 Ni1 O1 90.55(16) 14_455 .
O2 Ni1 O1 93.82(16) 8_664 .
O1 Ni1 O1 84.9(2) 3_565 .
O3 Ni1 Cl1 95.21(14) 10_675 .
O2 Ni1 Cl1 176.33(13) 14_455 .
O2 Ni1 Cl1 91.06(12) 8_664 .
O1 Ni1 Cl1 86.27(12) 3_565 .
O1 Ni1 Cl1 85.84(12) . .
O3 Ni1 Ni1 88.69(13) 10_675 10_675
O2 Ni1 Ni1 45.36(12) 14_455 10_675
O2 Ni1 Ni1 44.45(11) 8_664 10_675
O1 Ni1 Ni1 138.14(12) 3_565 10_675
O1 Ni1 Ni1 93.10(11) . 10_675
Cl1 Ni1 Ni1 135.40(5) . 10_675
O1 Ni2 O1 179.998(1) 13_565 .
O1 Ni2 O1 94.58(15) 13_565 2_665
O1 Ni2 O1 85.43(15) . 2_665
O1 Ni2 O1 94.58(15) 13_565 3_565
O1 Ni2 O1 85.43(15) . 3_565
O1 Ni2 O1 85.43(15) 2_665 3_565
O1 Ni2 O1 85.43(15) 13_565 14_455
O1 Ni2 O1 94.57(15) . 14_455
O1 Ni2 O1 179.999(1) 2_665 14_455
O1 Ni2 O1 94.58(15) 3_565 14_455
O1 Ni2 O1 85.42(15) 13_565 15
O1 Ni2 O1 94.57(15) . 15
O1 Ni2 O1 94.58(15) 2_665 15
O1 Ni2 O1 180.0 3_565 15
O1 Ni2 O1 85.42(15) 14_455 15
O3 Te1 O2 96.6(2) . .
O3 Te1 O1 102.66(19) . .
O2 Te1 O1 97.91(17) . .
Ni1 Cl1 Ni1 83.21(7) . 2_665
Ni1 Cl1 Ni1 83.21(7) . 3_565
Ni1 Cl1 Ni1 83.21(7) 2_665 3_565
Te1 O1 Ni1 109.75(19) . 2_665
Te1 O1 Ni2 128.64(19) . .
Ni1 O1 Ni2 94.30(16) 2_665 .
Te1 O1 Ni1 120.9(2) . .
Ni1 O1 Ni1 104.67(17) 2_665 .
Ni2 O1 Ni1 93.71(16) . .
Te1 O2 Ni1 137.1(2) . 15
Te1 O2 Ni1 116.4(2) . 6_465
Ni1 O2 Ni1 90.19(17) 15 6_465
Te1 O3 Ni1 132.6(2) . 10_675

loop_
_geom_bond_atom_site_label_1
_geom_bond_atom_site_label_2
_geom_bond_distance
_geom_bond_site_symmetry_2
Ni1 O3 1.987(5) 10_675
Ni1 O2 2.015(4) 14_455
Ni1 O2 2.047(4) 8_664
Ni1 O1 2.076(4) 3_565
Ni1 O1 2.096(4) .
Ni1 Cl1 2.4865(18) .
Ni1 Ni1 2.8774(17) 10_675
Ni2 O1 2.076(4) 13_565
Ni2 O1 2.076(4) .
Ni2 O1 2.076(4) 2_665
Ni2 O1 2.076(4) 3_565
Ni2 O1 2.076(4) 14_455
Ni2 O1 2.076(4) 15
Te1 O3 1.831(5) .
Te1 O2 1.878(4) .
Te1 O1 1.945(4) .
Cl1 Ni1 2.4865(18) 2_665
Cl1 Ni1 2.4865(18) 3_565
O1 Ni1 2.076(4) 2_665
O2 Ni1 2.015(4) 15
O2 Ni1 2.048(4) 6_465
O3 Ni1 1.987(5) 10_675
